data_7063417
loop_
_publ_author_name
'Das, Pooja'
'Roy, Sraddhya'
'Das, Chaitali'
'Biswas, Raju'
'Chaterjee, Nabanita'
'Dinda, Joydev'

_publ_section_title
;
 Structure-based design to explore the anticancer efficacy of
 organometallic Pt(ii)- and Au(iii)-N-heterocyclic carbene (NHC) complexes
;
_journal_issue 37
_journal_name_full 'New Journal of Chemistry'
_journal_page_first 16189
_journal_page_last 16201
_journal_paper_doi 10.1039/D4NJ02853H
_journal_volume 48
_journal_year 2024
_chemical_formula_moiety 'C14 H13 Au Cl2 N3, Au Cl4'
_chemical_formula_sum 'C14 H13 Au2 Cl6 N3'
_chemical_formula_weight 829.91
_space_group_crystal_system monoclinic
_space_group_IT_number 14
_space_group_name_Hall '-P 2ybc'
_space_group_name_H-M_alt 'P 1 21/c 1'
_atom_sites_solution_hydrogens geom
_atom_sites_solution_primary dual
_audit_creation_date 2023-05-02
_audit_creation_method
;
Olex2 1.5
(compiled 2022.04.07 svn.rca3783a0 for OlexSys, GUI svn.r6498)
;
_audit_update_record
;
2024-08-14 deposited with the CCDC.	2024-08-19 downloaded from the CCDC.
;
_cell_angle_alpha 90
_cell_angle_beta 100.6220(10)
_cell_angle_gamma 90
_cell_formula_units_Z 4
_cell_length_a 17.5971(5)
_cell_length_b 7.7989(2)
_cell_length_c 15.1023(4)
_cell_measurement_reflns_used 9931
_cell_measurement_temperature 293(2)
_cell_measurement_theta_max 27.46
_cell_measurement_theta_min 2.87
_cell_volume 2037.09(10)
_computing_cell_refinement 'SAINT V8.40B (?, 2016)'
_computing_data_reduction 'SAINT V8.40B (?, 2016)'
_computing_molecular_graphics 'Olex2 1.5 (Dolomanov et al., 2009)'
_computing_publication_material 'Olex2 1.5 (Dolomanov et al., 2009)'
_computing_structure_refinement 'SHELXL 2018/3 (Sheldrick, 2015)'
_computing_structure_solution 'SHELXT 2018/2 (Sheldrick, 2018)'
_diffrn_ambient_temperature 293(2)
_diffrn_measured_fraction_theta_full 0.989
_diffrn_measured_fraction_theta_max 0.989
_diffrn_measurement_device_type 'Bruker APEX-II CCD'
_diffrn_measurement_method '\f and \w scans'
_diffrn_radiation_type MoK\a
_diffrn_radiation_wavelength 0.71073
_diffrn_reflns_av_R_equivalents 0.0453
_diffrn_reflns_av_unetI/netI 0.0321
_diffrn_reflns_Laue_measured_fraction_full 0.989
_diffrn_reflns_Laue_measured_fraction_max 0.989
_diffrn_reflns_limit_h_max 22
_diffrn_reflns_limit_h_min -22
_diffrn_reflns_limit_k_max 10
_diffrn_reflns_limit_k_min -10
_diffrn_reflns_limit_l_max 19
_diffrn_reflns_limit_l_min -19
_diffrn_reflns_number 24453
_diffrn_reflns_point_group_measured_fraction_full 0.989
_diffrn_reflns_point_group_measured_fraction_max 0.989
_diffrn_reflns_theta_full 25.242
_diffrn_reflns_theta_max 27.520
_diffrn_reflns_theta_min 2.865
_exptl_absorpt_coefficient_mu 15.178
_exptl_absorpt_correction_T_max 0.7456
_exptl_absorpt_correction_T_min 0.3365
_exptl_absorpt_correction_type multi-scan
_exptl_absorpt_process_details
;
SADABS-2016/2 (Bruker,2016/2) was used for absorption correction.
wR2(int) was 0.1405 before and 0.0561 after correction.
The Ratio of minimum to maximum transmission is 0.4513.
The \l/2 correction factor is Not present.
;
_exptl_crystal_colour 'light white'
_exptl_crystal_colour_modifier light
_exptl_crystal_colour_primary white
_exptl_crystal_density_diffrn 2.706
_exptl_crystal_description plate
_exptl_crystal_F_000 1512
_exptl_crystal_size_max 0.13
_exptl_crystal_size_mid 0.12
_exptl_crystal_size_min 0.11
_refine_diff_density_max 1.855
_refine_diff_density_min -1.544
_refine_diff_density_rms 0.142
_refine_ls_extinction_method none
_refine_ls_goodness_of_fit_ref 1.043
_refine_ls_hydrogen_treatment constr
_refine_ls_matrix_type full
_refine_ls_number_parameters 227
_refine_ls_number_reflns 4641
_refine_ls_number_restraints 0
_refine_ls_restrained_S_all 1.043
_refine_ls_R_factor_all 0.0392
_refine_ls_R_factor_gt 0.0300
_refine_ls_shift/su_max 0.001
_refine_ls_shift/su_mean 0.000
_refine_ls_structure_factor_coef Fsqd
_refine_ls_weighting_details 'w=1/[\s^2^(Fo^2^)+(0.0183P)^2^+10.4721P] where P=(Fo^2^+2Fc^2^)/3'
_refine_ls_weighting_scheme calc
_refine_ls_wR_factor_gt 0.0630
_refine_ls_wR_factor_ref 0.0667
_reflns_Friedel_coverage 0.000
_reflns_number_gt 3999
_reflns_number_total 4641
_reflns_threshold_expression 'I > 2\s(I)'
_cod_data_source_file d4nj02853h2.cif
_cod_data_source_block aap_0m
_cod_depositor_comments 'Adding full bibliography for 7063417.cif.'
_cod_database_code 7063417
_shelx_shelxl_version_number 2018/3
_shelx_space_group_comment
;
The symmetry employed for this shelxl refinement is uniquely defined
by the following loop, which should always be used as a source of
symmetry information in preference to the above space-group names.
They are only intended as comments.
;
_shelx_estimated_absorpt_t_max 0.286
_shelx_estimated_absorpt_t_min 0.243
_olex2_refinement_description
;
1. Fixed Uiso
 At 1.2 times of:
  All C(H) groups, All C(H,H) groups
 At 1.5 times of:
  All C(H,H,H) groups
2.a Secondary CH2 refined with riding coordinates:
 C9(H9A,H9B)
2.b Aromatic/amide H refined with riding coordinates:
 C11(H11), C14(H14), C13(H13), C5(H5), C12(H12), C4(H4), C2(H2), C3(H3)
2.c Idealised Me refined as rotating group:
 C8(H8A,H8B,H8C)
;
_olex2_submission_special_instructions 'No special instructions were received'

loop_
_space_group_symop_operation_xyz
'x, y, z'
'-x, y+1/2, -z+1/2'
'-x, -y, -z'
'x, -y-1/2, z-1/2'

loop_
_atom_site_label
_atom_site_type_symbol
_atom_site_fract_x
_atom_site_fract_y
_atom_site_fract_z
_atom_site_U_iso_or_equiv
_atom_site_adp_type
_atom_site_occupancy
_atom_site_site_symmetry_order
_atom_site_calc_flag
_atom_site_refinement_flags_posn
_atom_site_refinement_flags_adp
_atom_site_refinement_flags_occupancy
_atom_site_disorder_assembly
_atom_site_disorder_group
Au1 Au 0.62985(2) 0.50206(3) 0.28219(2) 0.03231(7) Uani 1 1 d . . . . .
Au2 Au 0.19290(2) 0.58482(3) 0.13954(2) 0.04029(8) Uani 1 1 d . . . . .
Cl2 Cl 0.50233(9) 0.4392(2) 0.22191(11) 0.0460(4) Uani 1 1 d . . . . .
Cl1 Cl 0.64850(11) 0.5746(3) 0.14301(11) 0.0547(4) Uani 1 1 d . . . . .
Cl4 Cl 0.17415(12) 0.4596(3) 0.26988(14) 0.0669(5) Uani 1 1 d . . . . .
Cl3 Cl 0.32267(10) 0.5655(3) 0.19001(14) 0.0667(5) Uani 1 1 d . . . . .
Cl5 Cl 0.06380(11) 0.5967(4) 0.08961(17) 0.0805(7) Uani 1 1 d . . . . .
Cl6 Cl 0.21358(15) 0.7082(3) 0.00924(13) 0.0787(7) Uani 1 1 d . . . . .
N1 N 0.6113(3) 0.4432(6) 0.4093(3) 0.0316(10) Uani 1 1 d . . . . .
N2 N 0.7556(3) 0.6372(7) 0.4183(3) 0.0383(11) Uani 1 1 d . . . . .
C1 C 0.7385(4) 0.5597(8) 0.3367(4) 0.0382(13) Uani 1 1 d . . . . .
N3 N 0.8082(3) 0.5336(6) 0.3115(3) 0.0370(11) Uani 1 1 d . . . . .
C10 C 0.6451(3) 0.5365(8) 0.4814(4) 0.0331(12) Uani 1 1 d . . . . .
C11 C 0.6319(4) 0.4946(8) 0.5658(4) 0.0407(14) Uani 1 1 d . . . . .
H11 H 0.655419 0.557480 0.615671 0.049 Uiso 1 1 calc R U . . .
C14 C 0.5657(3) 0.3091(8) 0.4197(4) 0.0370(13) Uani 1 1 d . . . . .
H14 H 0.543872 0.244294 0.369784 0.044 Uiso 1 1 calc R U . . .
C13 C 0.5510(4) 0.2670(8) 0.5030(4) 0.0410(14) Uani 1 1 d . . . . .
H13 H 0.518598 0.175267 0.509297 0.049 Uiso 1 1 calc R U . . .
C7 C 0.8336(4) 0.6628(9) 0.4457(4) 0.0420(14) Uani 1 1 d . . . . .
C9 C 0.6938(4) 0.6886(9) 0.4666(4) 0.0432(15) Uani 1 1 d . . . . .
H9A H 0.661488 0.774895 0.431913 0.052 Uiso 1 1 calc R U . . .
H9B H 0.716518 0.738384 0.524258 0.052 Uiso 1 1 calc R U . . .
C5 C 0.9449(4) 0.5911(11) 0.3634(6) 0.061(2) Uani 1 1 d . . . . .
H5 H 0.984940 0.635828 0.406057 0.074 Uiso 1 1 calc R U . . .
C12 C 0.5839(4) 0.3598(9) 0.5765(4) 0.0472(16) Uani 1 1 d . . . . .
H12 H 0.574026 0.332475 0.633244 0.057 Uiso 1 1 calc R U . . .
C6 C 0.8670(4) 0.5998(9) 0.3780(4) 0.0436(15) Uani 1 1 d . . . . .
C8 C 0.8695(4) 0.7404(11) 0.5345(4) 0.0577(19) Uani 1 1 d . . . . .
H8A H 0.843805 0.846240 0.542798 0.087 Uiso 1 1 calc R U . . .
H8B H 0.923281 0.762238 0.535187 0.087 Uiso 1 1 calc R U . . .
H8C H 0.864307 0.662553 0.582218 0.087 Uiso 1 1 calc R U . . .
C4 C 0.9601(5) 0.5191(12) 0.2890(6) 0.069(2) Uani 1 1 d . . . . .
H4 H 1.010641 0.514928 0.278878 0.083 Uiso 1 1 calc R U . . .
C2 C 0.8249(4) 0.4550(9) 0.2347(5) 0.0489(16) Uani 1 1 d . . . . .
H2 H 0.785752 0.408296 0.191560 0.059 Uiso 1 1 calc R U . . .
C3 C 0.8987(5) 0.4483(11) 0.2245(5) 0.061(2) Uani 1 1 d . . . . .
H3 H 0.910466 0.395443 0.173447 0.073 Uiso 1 1 calc R U . . .

loop_
_atom_site_aniso_label
_atom_site_aniso_U_11
_atom_site_aniso_U_22
_atom_site_aniso_U_33
_atom_site_aniso_U_23
_atom_site_aniso_U_13
_atom_site_aniso_U_12
Au1 0.03202(12) 0.03503(12) 0.03005(11) -0.00005(9) 0.00619(8) -0.00165(9)
Au2 0.03176(12) 0.04413(14) 0.04339(14) -0.00446(11) 0.00275(9) -0.00183(10)
Cl2 0.0329(7) 0.0544(9) 0.0470(9) 0.0041(7) -0.0024(6) 0.0051(7)
Cl1 0.0657(11) 0.0651(11) 0.0341(8) 0.0096(8) 0.0108(7) -0.0113(9)
Cl4 0.0526(11) 0.0899(15) 0.0612(11) 0.0152(11) 0.0181(9) -0.0070(10)
Cl3 0.0326(8) 0.0995(16) 0.0658(12) 0.0091(11) 0.0038(8) -0.0111(9)
Cl5 0.0363(10) 0.1112(19) 0.0869(15) -0.0077(14) -0.0075(9) 0.0134(11)
Cl6 0.0917(16) 0.0922(17) 0.0483(10) 0.0081(11) 0.0024(10) -0.0265(13)
N1 0.024(2) 0.038(3) 0.033(2) -0.003(2) 0.0070(18) -0.0029(19)
N2 0.037(3) 0.042(3) 0.038(3) -0.005(2) 0.012(2) -0.015(2)
C1 0.043(3) 0.043(3) 0.030(3) -0.003(3) 0.013(2) -0.010(3)
N3 0.035(3) 0.041(3) 0.038(3) 0.002(2) 0.013(2) -0.004(2)
C10 0.028(3) 0.040(3) 0.033(3) -0.003(2) 0.010(2) 0.001(2)
C11 0.046(4) 0.047(4) 0.032(3) -0.001(3) 0.013(3) 0.001(3)
C14 0.031(3) 0.035(3) 0.045(3) 0.001(3) 0.005(2) -0.002(2)
C13 0.041(3) 0.037(3) 0.047(3) 0.005(3) 0.015(3) -0.007(3)
C7 0.036(3) 0.048(4) 0.042(3) 0.003(3) 0.008(3) -0.013(3)
C9 0.047(4) 0.049(4) 0.038(3) -0.012(3) 0.021(3) -0.015(3)
C5 0.037(4) 0.080(6) 0.069(5) 0.018(4) 0.013(3) -0.010(4)
C12 0.051(4) 0.054(4) 0.040(3) 0.008(3) 0.016(3) -0.002(3)
C6 0.036(3) 0.049(4) 0.045(4) 0.009(3) 0.006(3) -0.009(3)
C8 0.054(4) 0.075(5) 0.043(4) -0.001(4) 0.004(3) -0.027(4)
C4 0.044(4) 0.091(6) 0.081(6) 0.016(5) 0.031(4) 0.008(4)
C2 0.057(4) 0.049(4) 0.045(4) 0.004(3) 0.020(3) 0.004(3)
C3 0.058(5) 0.072(5) 0.062(5) 0.002(4) 0.034(4) 0.008(4)

loop_
_atom_type_symbol
_atom_type_description
_atom_type_scat_dispersion_real
_atom_type_scat_dispersion_imag
_atom_type_scat_source
C C 0.0033 0.0016 'International Tables Vol C Tables 4.2.6.8 and 6.1.1.4'
H H 0.0000 0.0000 'International Tables Vol C Tables 4.2.6.8 and 6.1.1.4'
Au Au -2.0133 8.8022 'International Tables Vol C Tables 4.2.6.8 and 6.1.1.4'
Cl Cl 0.1484 0.1585 'International Tables Vol C Tables 4.2.6.8 and 6.1.1.4'
N N 0.0061 0.0033 'International Tables Vol C Tables 4.2.6.8 and 6.1.1.4'

loop_
_geom_angle_atom_site_label_1
_geom_angle_atom_site_label_2
_geom_angle_atom_site_label_3
_geom_angle
_geom_angle_site_symmetry_1
_geom_angle_site_symmetry_3
_geom_angle_publ_flag
Cl1 Au1 Cl2 89.06(6) . . ?
N1 Au1 Cl2 90.62(13) . . ?
N1 Au1 Cl1 178.23(14) . . ?
C1 Au1 Cl2 178.43(18) . . ?
C1 Au1 Cl1 92.00(17) . . ?
C1 Au1 N1 88.3(2) . . ?
Cl4 Au2 Cl3 88.76(7) . . ?
Cl4 Au2 Cl6 179.09(9) . . ?
Cl3 Au2 Cl6 90.41(8) . . ?
Cl5 Au2 Cl4 90.52(9) . . ?
Cl5 Au2 Cl3 178.54(9) . . ?
Cl5 Au2 Cl6 90.30(9) . . ?
C10 N1 Au1 120.6(4) . . ?
C14 N1 Au1 118.9(4) . . ?
C14 N1 C10 120.5(5) . . ?
C1 N2 C7 112.4(5) . . ?
C1 N2 C9 120.8(5) . . ?
C7 N2 C9 126.8(5) . . ?
N2 C1 Au1 120.8(4) . . ?
N2 C1 N3 105.0(5) . . ?
N3 C1 Au1 134.1(4) . . ?
C1 N3 C6 109.2(5) . . ?
C1 N3 C2 129.6(6) . . ?
C2 N3 C6 121.2(5) . . ?
N1 C10 C11 119.5(5) . . ?
N1 C10 C9 118.8(5) . . ?
C11 C10 C9 121.6(5) . . ?
C10 C11 H11 119.9 . . ?
C10 C11 C12 120.2(6) . . ?
C12 C11 H11 119.9 . . ?
N1 C14 H14 119.6 . . ?
N1 C14 C13 120.8(6) . . ?
C13 C14 H14 119.6 . . ?
C14 C13 H13 120.1 . . ?
C12 C13 C14 119.8(6) . . ?
C12 C13 H13 120.1 . . ?
N2 C7 C8 124.1(6) . . ?
C6 C7 N2 105.5(5) . . ?
C6 C7 C8 130.4(6) . . ?
N2 C9 C10 110.6(5) . . ?
N2 C9 H9A 109.5 . . ?
N2 C9 H9B 109.5 . . ?
C10 C9 H9A 109.5 . . ?
C10 C9 H9B 109.5 . . ?
H9A C9 H9B 108.1 . . ?
C6 C5 H5 120.0 . . ?
C4 C5 H5 120.0 . . ?
C4 C5 C6 119.9(8) . . ?
C11 C12 H12 120.4 . . ?
C13 C12 C11 119.2(6) . . ?
C13 C12 H12 120.4 . . ?
N3 C6 C5 118.4(6) . . ?
C7 C6 N3 107.8(5) . . ?
C7 C6 C5 133.8(7) . . ?
C7 C8 H8A 109.5 . . ?
C7 C8 H8B 109.5 . . ?
C7 C8 H8C 109.5 . . ?
H8A C8 H8B 109.5 . . ?
H8A C8 H8C 109.5 . . ?
H8B C8 H8C 109.5 . . ?
C5 C4 H4 120.1 . . ?
C5 C4 C3 119.8(7) . . ?
C3 C4 H4 120.1 . . ?
N3 C2 H2 120.9 . . ?
C3 C2 N3 118.2(7) . . ?
C3 C2 H2 120.9 . . ?
C4 C3 H3 118.8 . . ?
C2 C3 C4 122.4(7) . . ?
C2 C3 H3 118.8 . . ?

loop_
_geom_bond_atom_site_label_1
_geom_bond_atom_site_label_2
_geom_bond_distance
_geom_bond_site_symmetry_2
_geom_bond_publ_flag
Au1 Cl2 2.3133(15) . ?
Au1 Cl1 2.2583(16) . ?
Au1 N1 2.058(5) . ?
Au1 C1 1.988(6) . ?
Au2 Cl4 2.275(2) . ?
Au2 Cl3 2.2751(18) . ?
Au2 Cl5 2.2598(19) . ?
Au2 Cl6 2.279(2) . ?
N1 C10 1.352(7) . ?
N1 C14 1.345(7) . ?
N2 C1 1.356(7) . ?
N2 C7 1.373(8) . ?
N2 C9 1.473(7) . ?
C1 N3 1.364(8) . ?
N3 C6 1.402(8) . ?
N3 C2 1.391(8) . ?
C10 C11 1.376(8) . ?
C10 C9 1.504(8) . ?
C11 H11 0.9300 . ?
C11 C12 1.377(9) . ?
C14 H14 0.9300 . ?
C14 C13 1.370(8) . ?
C13 H13 0.9300 . ?
C13 C12 1.362(9) . ?
C7 C6 1.362(9) . ?
C7 C8 1.500(9) . ?
C9 H9A 0.9700 . ?
C9 H9B 0.9700 . ?
C5 H5 0.9300 . ?
C5 C6 1.429(9) . ?
C5 C4 1.327(12) . ?
C12 H12 0.9300 . ?
C8 H8A 0.9600 . ?
C8 H8B 0.9600 . ?
C8 H8C 0.9600 . ?
C4 H4 0.9300 . ?
C4 C3 1.426(12) . ?
C2 H2 0.9300 . ?
C2 C3 1.338(10) . ?
C3 H3 0.9300 . ?

loop_
_geom_torsion_atom_site_label_1
_geom_torsion_atom_site_label_2
_geom_torsion_atom_site_label_3
_geom_torsion_atom_site_label_4
_geom_torsion
_geom_torsion_site_symmetry_1
_geom_torsion_site_symmetry_2
_geom_torsion_site_symmetry_3
_geom_torsion_site_symmetry_4
_geom_torsion_publ_flag
Au1 N1 C10 C11 -179.9(4) . . . . ?
Au1 N1 C10 C9 2.5(7) . . . . ?
Au1 N1 C14 C13 -179.1(4) . . . . ?
Au1 C1 N3 C6 -178.9(5) . . . . ?
Au1 C1 N3 C2 0.6(11) . . . . ?
N1 C10 C11 C12 -0.8(9) . . . . ?
N1 C10 C9 N2 -55.8(7) . . . . ?
N1 C14 C13 C12 -1.1(9) . . . . ?
N2 C1 N3 C6 -1.3(7) . . . . ?
N2 C1 N3 C2 178.2(6) . . . . ?
N2 C7 C6 N3 -1.2(7) . . . . ?
N2 C7 C6 C5 178.1(8) . . . . ?
C1 N2 C7 C6 0.5(8) . . . . ?
C1 N2 C7 C8 -177.9(6) . . . . ?
C1 N2 C9 C10 57.4(8) . . . . ?
C1 N3 C6 C7 1.6(7) . . . . ?
C1 N3 C6 C5 -177.9(6) . . . . ?
C1 N3 C2 C3 178.7(7) . . . . ?
N3 C2 C3 C4 -0.3(12) . . . . ?
C10 N1 C14 C13 1.6(9) . . . . ?
C10 C11 C12 C13 1.2(10) . . . . ?
C11 C10 C9 N2 126.7(6) . . . . ?
C14 N1 C10 C11 -0.7(8) . . . . ?
C14 N1 C10 C9 -178.2(5) . . . . ?
C14 C13 C12 C11 -0.3(10) . . . . ?
C7 N2 C1 Au1 178.5(4) . . . . ?
C7 N2 C1 N3 0.5(7) . . . . ?
C7 N2 C9 C10 -124.5(6) . . . . ?
C9 N2 C1 Au1 -3.1(8) . . . . ?
C9 N2 C1 N3 178.9(5) . . . . ?
C9 N2 C7 C6 -177.8(6) . . . . ?
C9 N2 C7 C8 3.8(10) . . . . ?
C9 C10 C11 C12 176.7(6) . . . . ?
C5 C4 C3 C2 1.8(13) . . . . ?
C6 N3 C2 C3 -1.9(10) . . . . ?
C6 C5 C4 C3 -1.0(13) . . . . ?
C8 C7 C6 N3 177.0(7) . . . . ?
C8 C7 C6 C5 -3.7(14) . . . . ?
C4 C5 C6 N3 -1.1(11) . . . . ?
C4 C5 C6 C7 179.6(8) . . . . ?
C2 N3 C6 C7 -177.9(6) . . . . ?
C2 N3 C6 C5 2.6(9) . . . . ?
